data_4132553
loop_
_publ_author_name
'McWilliams, Sean F.'
'Bill, Eckhard'
'Lukat-Rodgers, Gudrun'
'Rodgers, Kenton R.'
'Mercado, Brandon Q.'
'Holland, Patrick L.'

_publ_section_title
;
 Effects of N<sub>2</sub> Binding Mode on Iron-Based Functionalization of
 Dinitrogen to Form an Iron(III) Hydrazido Complex.
;
_journal_issue 27
_journal_name_full 'Journal of the American Chemical Society'
_journal_page_first 8586
_journal_page_last 8598
_journal_paper_doi 10.1021/jacs.8b04828
_journal_volume 140
_journal_year 2018
_chemical_formula_moiety 'C35 H59 Fe N4 Si2'
_chemical_formula_sum 'C35 H59 Fe N4 Si2'
_chemical_formula_weight 647.89
_space_group_crystal_system monoclinic
_space_group_IT_number 14
_space_group_name_Hall '-P 2ybc'
_space_group_name_H-M_alt 'P 1 21/c 1'
_atom_sites_solution_hydrogens geom
_atom_sites_solution_primary SHELXT
_atom_sites_solution_secondary difmap
_audit_creation_method SHELXL-2014/7
_cell_angle_alpha 90
_cell_angle_beta 113.6430(10)
_cell_angle_gamma 90
_cell_formula_units_Z 8
_cell_length_a 21.1375(15)
_cell_length_b 20.4561(14)
_cell_length_c 18.8550(13)
_cell_measurement_reflns_used 1387
_cell_measurement_temperature 93(2)
_cell_measurement_theta_max 68.3
_cell_measurement_theta_min 2.6
_cell_volume 7468.4(9)
_computing_cell_refinement 'CrystalClear-SM Expert 2.0 r15 (Rigaku, 2011)'
_computing_data_collection 'CrystalClear-SM Expert 2.0 r15 (Rigaku, 2011)'
_computing_data_reduction 'CrystalClear-SM Expert 2.0 r15 (Rigaku, 2011)'
_computing_molecular_graphics
; 
Dolomanov, O.V.; Bourhis, L.J.; Gildea, R.J.; Howard, J.A.K.; Puschmann, H., 
OLEX2: A complete structure solution, refinement and analysis program 
(2009). J. Appl. Cryst., 42, 339-341. 
;
_computing_publication_material 'CIFTAB-2014/2 (Sheldrick, 2014)'
_computing_structure_refinement 'SHELXL-2014/7 (Sheldrick, 2014)'
_computing_structure_solution 'SHELXT-2014/5 (Sheldrick, 2014)'
_diffrn_ambient_temperature 93(2)
_diffrn_detector_area_resol_mean 22.2
_diffrn_measured_fraction_theta_full 0.996
_diffrn_measured_fraction_theta_max 0.988
_diffrn_measurement_device_type 'Rigaku Saturn 944+ CCD'
_diffrn_measurement_method \w
_diffrn_radiation_type CuK\a
_diffrn_radiation_wavelength 1.54178
_diffrn_reflns_av_R_equivalents 0.1072
_diffrn_reflns_av_unetI/netI 0.0368
_diffrn_reflns_Laue_measured_fraction_full 0.996
_diffrn_reflns_Laue_measured_fraction_max 0.988
_diffrn_reflns_limit_h_max 24
_diffrn_reflns_limit_h_min -24
_diffrn_reflns_limit_k_max 24
_diffrn_reflns_limit_k_min -24
_diffrn_reflns_limit_l_max 22
_diffrn_reflns_limit_l_min -22
_diffrn_reflns_number 250961
_diffrn_reflns_point_group_measured_fraction_full 0.996
_diffrn_reflns_point_group_measured_fraction_max 0.988
_diffrn_reflns_theta_full 67.679
_diffrn_reflns_theta_max 68.198
_diffrn_reflns_theta_min 3.142
_diffrn_source 'microfocus rotating anode'
_exptl_absorpt_coefficient_mu 4.051
_exptl_absorpt_correction_T_max 1.000
_exptl_absorpt_correction_T_min 0.572
_exptl_absorpt_correction_type multi-scan
_exptl_absorpt_process_details 'Jacobson, R. (1998) Private Communication'
_exptl_crystal_colour Red
_exptl_crystal_density_diffrn 1.152
_exptl_crystal_density_method 'not measured'
_exptl_crystal_description Plate
_exptl_crystal_F_000 2808
_exptl_crystal_size_max 0.180
_exptl_crystal_size_mid 0.090
_exptl_crystal_size_min 0.030
_refine_diff_density_max 0.446
_refine_diff_density_min -0.362
_refine_diff_density_rms 0.064
_refine_ls_extinction_method none
_refine_ls_goodness_of_fit_ref 1.029
_refine_ls_hydrogen_treatment constr
_refine_ls_matrix_type full
_refine_ls_number_parameters 789
_refine_ls_number_reflns 13520
_refine_ls_number_restraints 0
_refine_ls_restrained_S_all 1.029
_refine_ls_R_factor_all 0.0627
_refine_ls_R_factor_gt 0.0448
_refine_ls_shift/su_max 0.001
_refine_ls_shift/su_mean 0.000
_refine_ls_structure_factor_coef Fsqd
_refine_ls_weighting_details 'w=1/[\s^2^(Fo^2^)+(0.0576P)^2^+5.4748P] where P=(Fo^2^+2Fc^2^)/3'
_refine_ls_weighting_scheme calc
_refine_ls_wR_factor_gt 0.1119
_refine_ls_wR_factor_ref 0.1228
_reflns_Friedel_coverage 0.000
_reflns_number_gt 10512
_reflns_number_total 13520
_reflns_threshold_expression 'I > 2\s(I)'
_cod_data_source_file ja8b04828_si_003.cif
_cod_data_source_block 4
_cod_original_sg_symbol_H-M 'P 21/c'
_cod_database_code 4132553
_shelx_shelxl_version_number 2014/7
_shelx_space_group_comment
; 
The symmetry employed for this shelxl refinement is uniquely defined 
by the following loop, which should always be used as a source of 
symmetry information in preference to the above space-group names. 
They are only intended as comments. 
;
_shelx_estimated_absorpt_t_min 0.529
_shelx_estimated_absorpt_t_max 0.888

loop_
_space_group_symop_operation_xyz
'x, y, z'
'-x, y+1/2, -z+1/2'
'-x, -y, -z'
'x, -y-1/2, z-1/2'

loop_
_atom_site_label
_atom_site_type_symbol
_atom_site_fract_x
_atom_site_fract_y
_atom_site_fract_z
_atom_site_U_iso_or_equiv
_atom_site_adp_type
_atom_site_occupancy
_atom_site_site_symmetry_order
_atom_site_calc_flag
_atom_site_refinement_flags_posn
_atom_site_refinement_flags_adp
Fe1 Fe 0.34896(2) 0.74044(2) 0.65154(2) 0.01899(10) Uani 1 1 d . .
N11 N 0.32445(10) 0.66982(9) 0.57583(11) 0.0205(4) Uani 1 1 d . .
N21 N 0.29445(10) 0.80703(9) 0.57912(11) 0.0201(4) Uani 1 1 d . .
N14 N 0.39806(11) 0.73465(10) 0.74624(12) 0.0268(5) Uani 1 1 d . .
N24 N 0.44367(11) 0.73180(10) 0.82067(12) 0.0266(5) Uani 1 1 d . .
C11 C 0.27734(14) 0.62104(11) 0.44505(14) 0.0281(6) Uani 1 1 d . .
H11A H 0.3083 0.5850 0.4717 0.042 Uiso 1 1 calc R U
H11B H 0.2864 0.6345 0.4001 0.042 Uiso 1 1 calc R U
H11C H 0.2293 0.6065 0.4278 0.042 Uiso 1 1 calc R U
C21 C 0.28973(12) 0.67809(11) 0.49977(13) 0.0209(5) Uani 1 1 d . .
C31 C 0.26094(12) 0.73832(11) 0.46610(14) 0.0209(5) Uani 1 1 d . .
H31 H 0.2398 0.7390 0.4111 0.025 Uiso 1 1 calc R U
C41 C 0.25932(12) 0.79750(11) 0.50307(13) 0.0201(5) Uani 1 1 d . .
C51 C 0.21477(13) 0.85160(11) 0.45345(14) 0.0253(5) Uani 1 1 d . .
H51A H 0.1823 0.8664 0.4753 0.038 Uiso 1 1 calc R U
H51B H 0.1890 0.8353 0.4008 0.038 Uiso 1 1 calc R U
H51C H 0.2441 0.8882 0.4520 0.038 Uiso 1 1 calc R U
C12 C 0.33848(12) 0.60516(11) 0.60855(13) 0.0213(5) Uani 1 1 d . .
C22 C 0.28401(12) 0.56815(11) 0.61328(13) 0.0211(5) Uani 1 1 d . .
C32 C 0.29928(13) 0.50897(11) 0.65239(14) 0.0258(5) Uani 1 1 d . .
H32 H 0.2630 0.4837 0.6561 0.031 Uiso 1 1 calc R U
C42 C 0.36667(14) 0.48598(12) 0.68625(14) 0.0298(6) Uani 1 1 d . .
H42 H 0.3764 0.4456 0.7133 0.036 Uiso 1 1 calc R U
C52 C 0.41928(13) 0.52220(12) 0.68028(15) 0.0299(6) Uani 1 1 d . .
H52 H 0.4652 0.5061 0.7033 0.036 Uiso 1 1 calc R U
C62 C 0.40683(13) 0.58176(11) 0.64142(14) 0.0249(5) Uani 1 1 d . .
C72 C 0.20971(12) 0.59327(11) 0.58008(14) 0.0235(5) Uani 1 1 d . .
H72 H 0.2065 0.6282 0.5417 0.028 Uiso 1 1 calc R U
C82 C 0.19319(14) 0.62492(14) 0.64383(16) 0.0365(6) Uani 1 1 d . .
H82A H 0.1944 0.5917 0.6818 0.055 Uiso 1 1 calc R U
H82B H 0.1471 0.6446 0.6212 0.055 Uiso 1 1 calc R U
H82C H 0.2275 0.6589 0.6695 0.055 Uiso 1 1 calc R U
C92 C 0.15701(14) 0.54065(13) 0.53725(17) 0.0390(7) Uani 1 1 d . .
H92A H 0.1705 0.5197 0.4987 0.058 Uiso 1 1 calc R U
H92B H 0.1113 0.5607 0.5113 0.058 Uiso 1 1 calc R U
H92C H 0.1554 0.5078 0.5743 0.058 Uiso 1 1 calc R U
C102 C 0.46516(13) 0.61929(13) 0.63284(16) 0.0320(6) Uani 1 1 d . .
H102 H 0.4523 0.6666 0.6273 0.038 Uiso 1 1 calc R U
C112 C 0.53363(15) 0.61244(18) 0.70282(18) 0.0543(9) Uani 1 1 d . .
H11D H 0.5268 0.6222 0.7501 0.081 Uiso 1 1 calc R U
H11E H 0.5673 0.6431 0.6979 0.081 Uiso 1 1 calc R U
H11F H 0.5508 0.5676 0.7054 0.081 Uiso 1 1 calc R U
C122 C 0.47365(17) 0.59838(18) 0.55994(18) 0.0547(9) Uani 1 1 d . .
H12A H 0.4864 0.5520 0.5638 0.082 Uiso 1 1 calc R U
H12B H 0.5100 0.6246 0.5540 0.082 Uiso 1 1 calc R U
H12C H 0.4300 0.6050 0.5149 0.082 Uiso 1 1 calc R U
C13 C 0.28918(12) 0.86868(11) 0.61339(13) 0.0212(5) Uani 1 1 d . .
C23 C 0.24656(13) 0.87288(12) 0.65412(13) 0.0250(5) Uani 1 1 d . .
C33 C 0.24644(14) 0.93076(12) 0.69325(15) 0.0318(6) Uani 1 1 d . .
H33 H 0.2174 0.9343 0.7206 0.038 Uiso 1 1 calc R U
C43 C 0.28759(14) 0.98294(12) 0.69300(15) 0.0336(6) Uani 1 1 d . .
H43 H 0.2874 1.0217 0.7206 0.040 Uiso 1 1 calc R U
C53 C 0.32895(14) 0.97845(12) 0.65259(14) 0.0295(6) Uani 1 1 d . .
H53 H 0.3572 1.0146 0.6527 0.035 Uiso 1 1 calc R U
C63 C 0.33049(13) 0.92224(11) 0.61137(14) 0.0250(5) Uani 1 1 d . .
C73 C 0.20036(13) 0.81661(12) 0.65643(14) 0.0289(6) Uani 1 1 d . .
H73 H 0.2078 0.7795 0.6262 0.035 Uiso 1 1 calc R U
C83 C 0.21920(15) 0.79314(14) 0.73922(15) 0.0354(6) Uani 1 1 d . .
H83A H 0.2682 0.7812 0.7626 0.053 Uiso 1 1 calc R U
H83B H 0.1911 0.7549 0.7388 0.053 Uiso 1 1 calc R U
H83C H 0.2104 0.8282 0.7695 0.053 Uiso 1 1 calc R U
C93 C 0.12408(14) 0.83573(15) 0.61892(17) 0.0420(7) Uani 1 1 d . .
H93A H 0.1153 0.8716 0.6483 0.063 Uiso 1 1 calc R U
H93B H 0.0955 0.7980 0.6190 0.063 Uiso 1 1 calc R U
H93C H 0.1125 0.8499 0.5655 0.063 Uiso 1 1 calc R U
C103 C 0.37688(13) 0.91987(11) 0.56775(15) 0.0272(6) Uani 1 1 d . .
H103 H 0.3651 0.8795 0.5352 0.033 Uiso 1 1 calc R U
C113 C 0.45280(14) 0.91509(15) 0.62339(17) 0.0409(7) Uani 1 1 d . .
H11G H 0.4654 0.9534 0.6575 0.061 Uiso 1 1 calc R U
H11H H 0.4817 0.9135 0.5937 0.061 Uiso 1 1 calc R U
H11I H 0.4600 0.8753 0.6546 0.061 Uiso 1 1 calc R U
C123 C 0.36591(14) 0.97840(12) 0.51366(15) 0.0321(6) Uani 1 1 d . .
H12D H 0.3168 0.9820 0.4796 0.048 Uiso 1 1 calc R U
H12E H 0.3928 0.9723 0.4822 0.048 Uiso 1 1 calc R U
H12F H 0.3811 1.0184 0.5444 0.048 Uiso 1 1 calc R U
Si14 Si 0.42899(4) 0.67482(3) 0.88352(4) 0.02931(17) Uani 1 1 d . .
C14 C 0.49267(16) 0.60705(14) 0.90356(18) 0.0459(7) Uani 1 1 d . .
H14A H 0.4823 0.5814 0.8563 0.069 Uiso 1 1 calc R U
H14B H 0.4899 0.5788 0.9442 0.069 Uiso 1 1 calc R U
H14C H 0.5393 0.6253 0.9207 0.069 Uiso 1 1 calc R U
C24 C 0.43895(16) 0.71885(15) 0.97380(16) 0.0410(7) Uani 1 1 d . .
H24A H 0.4880 0.7274 1.0046 0.061 Uiso 1 1 calc R U
H24B H 0.4203 0.6919 1.0039 0.061 Uiso 1 1 calc R U
H24C H 0.4138 0.7604 0.9604 0.061 Uiso 1 1 calc R U
C34 C 0.34121(15) 0.64040(15) 0.83486(18) 0.0455(8) Uani 1 1 d . .
H34A H 0.3071 0.6757 0.8227 0.068 Uiso 1 1 calc R U
H34B H 0.3330 0.6087 0.8692 0.068 Uiso 1 1 calc R U
H34C H 0.3370 0.6186 0.7869 0.068 Uiso 1 1 calc R U
Si24 Si 0.50898(4) 0.79182(4) 0.84112(4) 0.03426(18) Uani 1 1 d . .
C44 C 0.57672(16) 0.77865(17) 0.93995(17) 0.0499(8) Uani 1 1 d . .
H44A H 0.5592 0.7925 0.9785 0.075 Uiso 1 1 calc R U
H44B H 0.6178 0.8044 0.9463 0.075 Uiso 1 1 calc R U
H44C H 0.5889 0.7322 0.9471 0.075 Uiso 1 1 calc R U
C54 C 0.46754(18) 0.87288(14) 0.83418(19) 0.0495(8) Uani 1 1 d . .
H54A H 0.4317 0.8788 0.7819 0.074 Uiso 1 1 calc R U
H54B H 0.5024 0.9073 0.8450 0.074 Uiso 1 1 calc R U
H54C H 0.4466 0.8754 0.8720 0.074 Uiso 1 1 calc R U
C64 C 0.55130(16) 0.78303(16) 0.77261(18) 0.0477(8) Uani 1 1 d . .
H64A H 0.5833 0.7459 0.7882 0.071 Uiso 1 1 calc R U
H64B H 0.5769 0.8231 0.7730 0.071 Uiso 1 1 calc R U
H64C H 0.5161 0.7755 0.7203 0.071 Uiso 1 1 calc R U
Fe2 Fe 0.14894(2) 0.24206(2) 0.35068(2) 0.01825(10) Uani 1 1 d . .
N15 N 0.17717(10) 0.31280(9) 0.42321(11) 0.0188(4) Uani 1 1 d . .
N25 N 0.19834(10) 0.17641(9) 0.42625(11) 0.0205(4) Uani 1 1 d . .
N18 N 0.10088(10) 0.24412(9) 0.25764(11) 0.0224(4) Uani 1 1 d . .
N28 N 0.05795(11) 0.24697(9) 0.18210(11) 0.0228(4) Uani 1 1 d . .
C15 C 0.22181(14) 0.36655(11) 0.55131(14) 0.0284(6) Uani 1 1 d . .
H15A H 0.2551 0.3958 0.5433 0.043 Uiso 1 1 calc R U
H15B H 0.2399 0.3528 0.6056 0.043 Uiso 1 1 calc R U
H15C H 0.1779 0.3896 0.5382 0.043 Uiso 1 1 calc R U
C25 C 0.21037(12) 0.30714(11) 0.50003(13) 0.0214(5) Uani 1 1 d . .
C35 C 0.23722(12) 0.24790(11) 0.53668(13) 0.0207(5) Uani 1 1 d . .
H35 H 0.2593 0.2490 0.5916 0.025 Uiso 1 1 calc R U
C45 C 0.23530(12) 0.18683(11) 0.50156(13) 0.0211(5) Uani 1 1 d . .
C55 C 0.27863(13) 0.13281(11) 0.55268(14) 0.0267(5) Uani 1 1 d . .
H55A H 0.2488 0.0959 0.5520 0.040 Uiso 1 1 calc R U
H55B H 0.3021 0.1490 0.6058 0.040 Uiso 1 1 calc R U
H55C H 0.3131 0.1185 0.5334 0.040 Uiso 1 1 calc R U
C16 C 0.16354(12) 0.37713(10) 0.38873(13) 0.0198(5) Uani 1 1 d . .
C26 C 0.09599(12) 0.40187(11) 0.35755(13) 0.0211(5) Uani 1 1 d . .
C36 C 0.08360(13) 0.46057(11) 0.31646(14) 0.0261(5) Uani 1 1 d . .
H36 H 0.0379 0.4773 0.2939 0.031 Uiso 1 1 calc R U
C46 C 0.13623(13) 0.49488(11) 0.30793(14) 0.0261(5) Uani 1 1 d . .
H46 H 0.1267 0.5345 0.2792 0.031 Uiso 1 1 calc R U
C56 C 0.20328(12) 0.47115(11) 0.34158(13) 0.0238(5) Uani 1 1 d . .
H56 H 0.2396 0.4954 0.3367 0.029 Uiso 1 1 calc R U
C66 C 0.21820(12) 0.41270(11) 0.38220(13) 0.0209(5) Uani 1 1 d . .
C76 C 0.03733(13) 0.36781(12) 0.36997(15) 0.0266(5) Uani 1 1 d . .
H76 H 0.0540 0.3234 0.3917 0.032 Uiso 1 1 calc R U
C86 C 0.01957(15) 0.40541(14) 0.42963(17) 0.0395(7) Uani 1 1 d . .
H86A H 0.0611 0.4099 0.4776 0.059 Uiso 1 1 calc R U
H86B H -0.0159 0.3815 0.4403 0.059 Uiso 1 1 calc R U
H86C H 0.0021 0.4489 0.4093 0.059 Uiso 1 1 calc R U
C96 C -0.02661(14) 0.35876(15) 0.29522(16) 0.0405(7) Uani 1 1 d . .
H96A H -0.0465 0.4016 0.2751 0.061 Uiso 1 1 calc R U
H96B H -0.0607 0.3324 0.3055 0.061 Uiso 1 1 calc R U
H96C H -0.0138 0.3365 0.2569 0.061 Uiso 1 1 calc R U
C106 C 0.29226(12) 0.38711(11) 0.41661(14) 0.0249(5) Uani 1 1 d . .
H106 H 0.2953 0.3545 0.4573 0.030 Uiso 1 1 calc R U
C116 C 0.34509(14) 0.44071(13) 0.45625(17) 0.0386(7) Uani 1 1 d . .
H11J H 0.3470 0.4714 0.4172 0.058 Uiso 1 1 calc R U
H11K H 0.3907 0.4210 0.4837 0.058 Uiso 1 1 calc R U
H11L H 0.3315 0.4641 0.4932 0.058 Uiso 1 1 calc R U
C126 C 0.30922(14) 0.35099(13) 0.35551(15) 0.0326(6) Uani 1 1 d . .
H12G H 0.2758 0.3156 0.3332 0.049 Uiso 1 1 calc R U
H12H H 0.3559 0.3326 0.3796 0.049 Uiso 1 1 calc R U
H12I H 0.3069 0.3816 0.3145 0.049 Uiso 1 1 calc R U
C17 C 0.19974(12) 0.11242(11) 0.39485(13) 0.0224(5) Uani 1 1 d . .
C27 C 0.15679(13) 0.06211(11) 0.40175(13) 0.0244(5) Uani 1 1 d . .
C37 C 0.15418(14) 0.00309(12) 0.36365(14) 0.0305(6) Uani 1 1 d . .
H37 H 0.1243 -0.0306 0.3663 0.037 Uiso 1 1 calc R U
C47 C 0.19409(15) -0.00735(12) 0.32219(15) 0.0347(6) Uani 1 1 d . .
H47 H 0.1914 -0.0478 0.2964 0.042 Uiso 1 1 calc R U
C57 C 0.23782(15) 0.04102(12) 0.31831(14) 0.0332(6) Uani 1 1 d . .
H57 H 0.2662 0.0330 0.2910 0.040 Uiso 1 1 calc R U
C67 C 0.24133(13) 0.10185(12) 0.35380(13) 0.0265(5) Uani 1 1 d . .
C77 C 0.11332(13) 0.06964(12) 0.44853(15) 0.0286(6) Uani 1 1 d . .
H77 H 0.1274 0.1113 0.4786 0.034 Uiso 1 1 calc R U
C87 C 0.12477(14) 0.01383(12) 0.50650(15) 0.0324(6) Uani 1 1 d . .
H87A H 0.1074 -0.0271 0.4784 0.049 Uiso 1 1 calc R U
H87B H 0.1000 0.0233 0.5395 0.049 Uiso 1 1 calc R U
H87C H 0.1742 0.0095 0.5387 0.049 Uiso 1 1 calc R U
C97 C 0.03657(15) 0.07511(15) 0.39530(18) 0.0438(7) Uani 1 1 d . .
H97A H 0.0295 0.1123 0.3602 0.066 Uiso 1 1 calc R U
H97B H 0.0097 0.0817 0.4266 0.066 Uiso 1 1 calc R U
H97C H 0.0214 0.0348 0.3650 0.066 Uiso 1 1 calc R U
C107 C 0.29032(14) 0.15385(13) 0.34772(15) 0.0315(6) Uani 1 1 d . .
H107 H 0.2860 0.1933 0.3767 0.038 Uiso 1 1 calc R U
C117 C 0.36546(15) 0.13101(16) 0.38405(17) 0.0448(7) Uani 1 1 d . .
H11M H 0.3776 0.1191 0.4383 0.067 Uiso 1 1 calc R U
H11N H 0.3957 0.1664 0.3815 0.067 Uiso 1 1 calc R U
H11O H 0.3713 0.0929 0.3557 0.067 Uiso 1 1 calc R U
C127 C 0.27078(15) 0.17374(14) 0.26337(15) 0.0379(7) Uani 1 1 d . .
H12J H 0.2752 0.1359 0.2338 0.057 Uiso 1 1 calc R U
H12K H 0.3017 0.2086 0.2610 0.057 Uiso 1 1 calc R U
H12L H 0.2230 0.1895 0.2412 0.057 Uiso 1 1 calc R U
Si18 Si 0.07078(3) 0.30904(3) 0.12287(4) 0.02267(15) Uani 1 1 d . .
C18 C 0.03898(16) 0.10471(13) 0.16537(18) 0.0449(7) Uani 1 1 d . .
H18A H 0.0625 0.1039 0.1299 0.067 Uiso 1 1 calc R U
H18B H 0.0050 0.0693 0.1521 0.067 Uiso 1 1 calc R U
H18C H 0.0730 0.0989 0.2186 0.067 Uiso 1 1 calc R U
C28 C -0.05214(15) 0.18955(15) 0.22138(17) 0.0435(7) Uani 1 1 d . .
H28A H -0.0190 0.1971 0.2747 0.065 Uiso 1 1 calc R U
H28B H -0.0770 0.1486 0.2188 0.065 Uiso 1 1 calc R U
H28C H -0.0851 0.2258 0.2048 0.065 Uiso 1 1 calc R U
C38 C -0.07054(15) 0.19902(15) 0.05713(16) 0.0402(7) Uani 1 1 d . .
H38A H -0.0830 0.2455 0.0509 0.060 Uiso 1 1 calc R U
H38B H -0.1118 0.1727 0.0481 0.060 Uiso 1 1 calc R U
H38C H -0.0512 0.1867 0.0197 0.060 Uiso 1 1 calc R U
Si28 Si -0.00542(4) 0.18424(3) 0.15675(4) 0.02917(17) Uani 1 1 d . .
C48 C 0.15813(13) 0.34355(12) 0.17429(15) 0.0306(6) Uani 1 1 d . .
H48A H 0.1621 0.3621 0.2238 0.046 Uiso 1 1 calc R U
H48B H 0.1660 0.3779 0.1426 0.046 Uiso 1 1 calc R U
H48C H 0.1926 0.3089 0.1837 0.046 Uiso 1 1 calc R U
C58 C 0.06256(14) 0.26987(12) 0.03029(14) 0.0287(6) Uani 1 1 d . .
H58A H 0.0841 0.2265 0.0411 0.043 Uiso 1 1 calc R U
H58B H 0.0857 0.2970 0.0051 0.043 Uiso 1 1 calc R U
H58C H 0.0136 0.2655 -0.0039 0.043 Uiso 1 1 calc R U
C68 C 0.00575(14) 0.37521(12) 0.10571(16) 0.0339(6) Uani 1 1 d . .
H68A H -0.0405 0.3560 0.0875 0.051 Uiso 1 1 calc R U
H68B H 0.0080 0.4054 0.0665 0.051 Uiso 1 1 calc R U
H68C H 0.0155 0.3990 0.1541 0.051 Uiso 1 1 calc R U

loop_
_atom_site_aniso_label
_atom_site_aniso_U_11
_atom_site_aniso_U_22
_atom_site_aniso_U_33
_atom_site_aniso_U_23
_atom_site_aniso_U_13
_atom_site_aniso_U_12
Fe1 0.0220(2) 0.01591(19) 0.0176(2) 0.00023(14) 0.00631(16) 0.00042(14)
N11 0.0244(11) 0.0159(10) 0.0224(11) 0.0005(8) 0.0107(9) 0.0007(8)
N21 0.0240(11) 0.0157(9) 0.0208(10) -0.0020(8) 0.0092(9) -0.0007(8)
N14 0.0298(12) 0.0240(11) 0.0235(11) -0.0020(8) 0.0076(9) 0.0045(9)
N24 0.0268(12) 0.0288(11) 0.0205(11) -0.0009(8) 0.0056(9) -0.0022(9)
C11 0.0408(15) 0.0208(12) 0.0221(13) 0.0001(10) 0.0120(11) 0.0032(11)
C21 0.0251(13) 0.0185(12) 0.0225(13) -0.0024(9) 0.0131(10) -0.0012(9)
C31 0.0267(13) 0.0181(12) 0.0162(12) 0.0006(9) 0.0067(10) 0.0006(9)
C41 0.0228(12) 0.0166(11) 0.0233(13) -0.0011(9) 0.0119(10) -0.0007(9)
C51 0.0300(14) 0.0190(12) 0.0237(13) 0.0001(10) 0.0075(11) 0.0039(10)
C12 0.0292(13) 0.0171(12) 0.0202(12) -0.0018(9) 0.0127(10) 0.0014(10)
C22 0.0273(13) 0.0160(11) 0.0201(12) -0.0021(9) 0.0096(10) 0.0000(9)
C32 0.0320(14) 0.0190(12) 0.0269(13) -0.0001(10) 0.0125(11) -0.0034(10)
C42 0.0406(16) 0.0166(12) 0.0294(14) 0.0037(10) 0.0112(12) 0.0036(11)
C52 0.0296(14) 0.0251(13) 0.0313(14) 0.0004(11) 0.0083(11) 0.0080(11)
C62 0.0288(14) 0.0197(12) 0.0262(13) -0.0031(10) 0.0110(11) 0.0012(10)
C72 0.0225(13) 0.0215(12) 0.0260(13) 0.0009(10) 0.0093(10) 0.0002(10)
C82 0.0326(15) 0.0439(17) 0.0351(15) -0.0023(12) 0.0157(13) 0.0073(12)
C92 0.0305(15) 0.0263(14) 0.0539(18) -0.0062(13) 0.0103(13) -0.0030(11)
C102 0.0268(14) 0.0245(13) 0.0480(17) 0.0034(12) 0.0184(13) 0.0031(11)
C112 0.0338(17) 0.083(3) 0.0472(19) -0.0066(17) 0.0172(15) -0.0143(16)
C122 0.046(2) 0.080(2) 0.0447(19) 0.0037(17) 0.0248(16) -0.0130(17)
C13 0.0251(13) 0.0173(12) 0.0179(12) -0.0017(9) 0.0052(10) 0.0037(9)
C23 0.0296(14) 0.0241(13) 0.0205(12) -0.0018(10) 0.0092(11) 0.0037(10)
C33 0.0405(16) 0.0291(14) 0.0290(14) -0.0050(11) 0.0172(12) 0.0034(12)
C43 0.0480(17) 0.0211(13) 0.0304(14) -0.0074(11) 0.0143(13) 0.0057(12)
C53 0.0354(15) 0.0170(12) 0.0317(14) -0.0029(10) 0.0088(12) -0.0009(10)
C63 0.0299(14) 0.0172(12) 0.0243(13) 0.0006(10) 0.0073(11) 0.0040(10)
C73 0.0342(15) 0.0293(14) 0.0273(14) -0.0050(11) 0.0167(12) -0.0003(11)
C83 0.0384(16) 0.0377(16) 0.0325(15) 0.0004(12) 0.0166(13) 0.0005(12)
C93 0.0324(16) 0.0562(19) 0.0347(16) -0.0005(14) 0.0107(13) -0.0027(14)
C103 0.0309(14) 0.0174(12) 0.0337(14) -0.0036(10) 0.0136(12) -0.0017(10)
C113 0.0316(16) 0.0449(17) 0.0443(17) 0.0054(13) 0.0134(13) 0.0035(13)
C123 0.0388(16) 0.0239(13) 0.0356(15) 0.0005(11) 0.0172(13) -0.0016(11)
Si14 0.0267(4) 0.0254(4) 0.0294(4) 0.0045(3) 0.0045(3) -0.0022(3)
C14 0.0485(19) 0.0310(16) 0.0493(19) 0.0056(13) 0.0102(15) 0.0057(13)
C24 0.0421(17) 0.0463(18) 0.0372(16) 0.0044(13) 0.0188(14) -0.0043(14)
C34 0.0343(16) 0.0409(17) 0.0489(18) 0.0138(14) 0.0038(14) -0.0087(13)
Si24 0.0348(4) 0.0379(4) 0.0298(4) -0.0022(3) 0.0127(3) -0.0122(3)
C44 0.0367(18) 0.066(2) 0.0393(18) -0.0088(15) 0.0077(14) -0.0227(16)
C54 0.068(2) 0.0340(17) 0.053(2) -0.0051(14) 0.0308(17) -0.0162(15)
C64 0.0424(18) 0.057(2) 0.0493(19) 0.0040(15) 0.0242(15) -0.0047(15)
Fe2 0.0224(2) 0.01483(19) 0.0164(2) 0.00049(14) 0.00661(16) 0.00108(14)
N15 0.0223(10) 0.0148(9) 0.0205(10) 0.0016(7) 0.0098(8) 0.0016(8)
N25 0.0247(11) 0.0165(10) 0.0207(10) -0.0006(8) 0.0096(9) 0.0027(8)
N18 0.0265(11) 0.0193(10) 0.0215(11) -0.0004(8) 0.0099(9) 0.0031(8)
N28 0.0250(11) 0.0230(10) 0.0183(11) -0.0006(8) 0.0064(9) -0.0019(8)
C15 0.0417(16) 0.0199(12) 0.0212(13) -0.0014(10) 0.0102(11) 0.0008(11)
C25 0.0250(13) 0.0182(12) 0.0231(13) -0.0012(9) 0.0120(10) -0.0016(9)
C35 0.0259(13) 0.0214(12) 0.0141(12) 0.0008(9) 0.0073(10) 0.0007(9)
C45 0.0257(13) 0.0174(12) 0.0230(13) 0.0013(9) 0.0127(10) 0.0016(9)
C55 0.0334(14) 0.0207(12) 0.0235(13) 0.0012(10) 0.0087(11) 0.0062(10)
C16 0.0269(13) 0.0142(11) 0.0191(12) -0.0005(9) 0.0101(10) 0.0008(9)
C26 0.0260(13) 0.0169(11) 0.0224(12) -0.0023(9) 0.0117(10) 0.0009(9)
C36 0.0274(13) 0.0216(12) 0.0288(13) 0.0018(10) 0.0109(11) 0.0062(10)
C46 0.0350(15) 0.0162(12) 0.0288(13) 0.0049(10) 0.0146(11) 0.0029(10)
C56 0.0286(14) 0.0199(12) 0.0264(13) 0.0019(10) 0.0147(11) -0.0022(10)
C66 0.0248(13) 0.0173(12) 0.0215(12) -0.0017(9) 0.0102(10) -0.0002(9)
C76 0.0283(14) 0.0201(12) 0.0349(14) 0.0023(10) 0.0166(12) 0.0011(10)
C86 0.0440(17) 0.0422(17) 0.0438(17) -0.0036(13) 0.0295(15) -0.0054(13)
C96 0.0313(16) 0.0517(18) 0.0407(17) -0.0041(14) 0.0168(13) -0.0094(13)
C106 0.0257(13) 0.0216(12) 0.0266(13) 0.0027(10) 0.0095(11) -0.0004(10)
C116 0.0274(15) 0.0287(15) 0.0517(18) -0.0044(12) 0.0075(13) -0.0036(11)
C126 0.0278(14) 0.0384(15) 0.0331(15) 0.0037(12) 0.0139(12) 0.0072(11)
C17 0.0305(13) 0.0173(12) 0.0148(11) 0.0005(9) 0.0043(10) 0.0075(10)
C27 0.0290(13) 0.0186(12) 0.0216(12) 0.0009(9) 0.0061(10) 0.0057(10)
C37 0.0404(16) 0.0171(12) 0.0287(14) -0.0025(10) 0.0082(12) 0.0014(10)
C47 0.0527(18) 0.0202(13) 0.0261(14) -0.0045(10) 0.0105(13) 0.0091(12)
C57 0.0476(17) 0.0298(14) 0.0230(13) -0.0010(11) 0.0152(12) 0.0122(12)
C67 0.0347(15) 0.0246(13) 0.0197(12) 0.0015(10) 0.0102(11) 0.0098(11)
C77 0.0337(15) 0.0174(12) 0.0341(15) -0.0021(10) 0.0129(12) -0.0002(10)
C87 0.0356(15) 0.0256(14) 0.0373(15) 0.0006(11) 0.0160(13) -0.0023(11)
C97 0.0367(17) 0.0426(17) 0.0496(19) 0.0068(14) 0.0146(14) 0.0087(13)
C107 0.0391(16) 0.0336(15) 0.0275(14) 0.0001(11) 0.0193(12) 0.0055(12)
C117 0.0359(17) 0.058(2) 0.0370(17) 0.0061(14) 0.0111(14) 0.0063(14)
C127 0.0444(17) 0.0428(17) 0.0318(15) 0.0062(12) 0.0207(13) 0.0091(13)
Si18 0.0253(4) 0.0206(3) 0.0211(3) 0.0015(2) 0.0083(3) 0.0000(3)
C18 0.055(2) 0.0279(15) 0.0506(19) -0.0015(13) 0.0202(16) -0.0079(13)
C28 0.0389(17) 0.0537(19) 0.0418(17) 0.0030(14) 0.0205(14) -0.0088(14)
C38 0.0348(16) 0.0492(18) 0.0343(16) -0.0082(13) 0.0112(13) -0.0141(13)
Si28 0.0310(4) 0.0295(4) 0.0265(4) -0.0008(3) 0.0110(3) -0.0079(3)
C48 0.0326(15) 0.0272(14) 0.0310(14) 0.0030(11) 0.0117(12) -0.0049(11)
C58 0.0330(15) 0.0288(13) 0.0259(14) 0.0000(11) 0.0135(12) -0.0021(11)
C68 0.0386(16) 0.0274(14) 0.0345(15) 0.0029(11) 0.0135(13) 0.0056(11)

loop_
_atom_type_symbol
_atom_type_description
_atom_type_scat_dispersion_real
_atom_type_scat_dispersion_imag
_atom_type_scat_source
C C 0.0181 0.0091 'International Tables Vol C Tables 4.2.6.8 and 6.1.1.4'
H H 0.0000 0.0000 'International Tables Vol C Tables 4.2.6.8 and 6.1.1.4'
Fe Fe -1.1336 3.1974 'International Tables Vol C Tables 4.2.6.8 and 6.1.1.4'
N N 0.0311 0.0180 'International Tables Vol C Tables 4.2.6.8 and 6.1.1.4'
Si Si 0.2541 0.3302 'International Tables Vol C Tables 4.2.6.8 and 6.1.1.4'

loop_
_geom_angle_atom_site_label_1
_geom_angle_atom_site_label_2
_geom_angle_atom_site_label_3
_geom_angle
N14 Fe1 N21 137.62(9)
N14 Fe1 N11 126.77(9)
N21 Fe1 N11 95.53(8)
C21 N11 C12 120.49(18)
C21 N11 Fe1 124.28(15)
C12 N11 Fe1 114.75(14)
C41 N21 C13 119.88(18)
C41 N21 Fe1 124.59(15)
C13 N21 Fe1 115.37(14)
N24 N14 Fe1 173.60(19)
N14 N24 Si24 111.50(16)
N14 N24 Si14 118.66(16)
Si24 N24 Si14 129.74(12)
C21 C11 H11A 109.5
C21 C11 H11B 109.5
H11A C11 H11B 109.5
C21 C11 H11C 109.5
H11A C11 H11C 109.5
H11B C11 H11C 109.5
N11 C21 C31 123.2(2)
N11 C21 C11 120.4(2)
C31 C21 C11 116.3(2)
C41 C31 C21 128.5(2)
C41 C31 H31 115.7
C21 C31 H31 115.7
N21 C41 C31 123.0(2)
N21 C41 C51 119.82(19)
C31 C41 C51 117.2(2)
C41 C51 H51A 109.5
C41 C51 H51B 109.5
H51A C51 H51B 109.5
C41 C51 H51C 109.5
H51A C51 H51C 109.5
H51B C51 H51C 109.5
C62 C12 C22 120.6(2)
C62 C12 N11 120.0(2)
C22 C12 N11 119.2(2)
C32 C22 C12 118.7(2)
C32 C22 C72 119.6(2)
C12 C22 C72 121.7(2)
C22 C32 C42 121.1(2)
C22 C32 H32 119.4
C42 C32 H32 119.4
C52 C42 C32 119.5(2)
C52 C42 H42 120.2
C32 C42 H42 120.2
C42 C52 C62 121.7(2)
C42 C52 H52 119.1
C62 C52 H52 119.1
C52 C62 C12 118.3(2)
C52 C62 C102 120.7(2)
C12 C62 C102 121.1(2)
C82 C72 C92 111.6(2)
C82 C72 C22 110.0(2)
C92 C72 C22 113.1(2)
C82 C72 H72 107.3
C92 C72 H72 107.3
C22 C72 H72 107.3
C72 C82 H82A 109.5
C72 C82 H82B 109.5
H82A C82 H82B 109.5
C72 C82 H82C 109.5
H82A C82 H82C 109.5
H82B C82 H82C 109.5
C72 C92 H92A 109.5
C72 C92 H92B 109.5
H92A C92 H92B 109.5
C72 C92 H92C 109.5
H92A C92 H92C 109.5
H92B C92 H92C 109.5
C62 C102 C122 110.5(2)
C62 C102 C112 113.1(2)
C122 C102 C112 110.0(2)
C62 C102 H102 107.7
C122 C102 H102 107.7
C112 C102 H102 107.7
C102 C112 H11D 109.5
C102 C112 H11E 109.5
H11D C112 H11E 109.5
C102 C112 H11F 109.5
H11D C112 H11F 109.5
H11E C112 H11F 109.5
C102 C122 H12A 109.5
C102 C122 H12B 109.5
H12A C122 H12B 109.5
C102 C122 H12C 109.5
H12A C122 H12C 109.5
H12B C122 H12C 109.5
C23 C13 C63 120.5(2)
C23 C13 N21 118.8(2)
C63 C13 N21 120.5(2)
C33 C23 C13 118.7(2)
C33 C23 C73 119.3(2)
C13 C23 C73 122.0(2)
C43 C33 C23 121.3(2)
C43 C33 H33 119.3
C23 C33 H33 119.3
C53 C43 C33 119.5(2)
C53 C43 H43 120.2
C33 C43 H43 120.2
C43 C53 C63 121.7(2)
C43 C53 H53 119.1
C63 C53 H53 119.1
C53 C63 C13 118.2(2)
C53 C63 C103 119.6(2)
C13 C63 C103 122.2(2)
C23 C73 C83 111.1(2)
C23 C73 C93 111.3(2)
C83 C73 C93 110.4(2)
C23 C73 H73 108.0
C83 C73 H73 108.0
C93 C73 H73 108.0
C73 C83 H83A 109.5
C73 C83 H83B 109.5
H83A C83 H83B 109.5
C73 C83 H83C 109.5
H83A C83 H83C 109.5
H83B C83 H83C 109.5
C73 C93 H93A 109.5
C73 C93 H93B 109.5
H93A C93 H93B 109.5
C73 C93 H93C 109.5
H93A C93 H93C 109.5
H93B C93 H93C 109.5
C63 C103 C113 111.1(2)
C63 C103 C123 112.3(2)
C113 C103 C123 110.2(2)
C63 C103 H103 107.7
C113 C103 H103 107.7
C123 C103 H103 107.7
C103 C113 H11G 109.5
C103 C113 H11H 109.5
H11G C113 H11H 109.5
C103 C113 H11I 109.5
H11G C113 H11I 109.5
H11H C113 H11I 109.5
C103 C123 H12D 109.5
C103 C123 H12E 109.5
H12D C123 H12E 109.5
C103 C123 H12F 109.5
H12D C123 H12F 109.5
H12E C123 H12F 109.5
N24 Si14 C34 109.16(12)
N24 Si14 C24 107.86(12)
C34 Si14 C24 111.16(15)
N24 Si14 C14 108.57(13)
C34 Si14 C14 108.49(14)
C24 Si14 C14 111.54(14)
Si14 C14 H14A 109.5
Si14 C14 H14B 109.5
H14A C14 H14B 109.5
Si14 C14 H14C 109.5
H14A C14 H14C 109.5
H14B C14 H14C 109.5
Si14 C24 H24A 109.5
Si14 C24 H24B 109.5
H24A C24 H24B 109.5
Si14 C24 H24C 109.5
H24A C24 H24C 109.5
H24B C24 H24C 109.5
Si14 C34 H34A 109.5
Si14 C34 H34B 109.5
H34A C34 H34B 109.5
Si14 C34 H34C 109.5
H34A C34 H34C 109.5
H34B C34 H34C 109.5
N24 Si24 C64 109.47(13)
N24 Si24 C54 107.43(13)
C64 Si24 C54 112.59(15)
N24 Si24 C44 109.74(12)
C64 Si24 C44 106.97(15)
C54 Si24 C44 110.63(16)
Si24 C44 H44A 109.5
Si24 C44 H44B 109.5
H44A C44 H44B 109.5
Si24 C44 H44C 109.5
H44A C44 H44C 109.5
H44B C44 H44C 109.5
Si24 C54 H54A 109.5
Si24 C54 H54B 109.5
H54A C54 H54B 109.5
Si24 C54 H54C 109.5
H54A C54 H54C 109.5
H54B C54 H54C 109.5
Si24 C64 H64A 109.5
Si24 C64 H64B 109.5
H64A C64 H64B 109.5
Si24 C64 H64C 109.5
H64A C64 H64C 109.5
H64B C64 H64C 109.5
N18 Fe2 N15 128.86(9)
N18 Fe2 N25 136.70(9)
N15 Fe2 N25 94.42(8)
C25 N15 C16 119.31(18)
C25 N15 Fe2 125.88(15)
C16 N15 Fe2 114.72(14)
C45 N25 C17 118.82(18)
C45 N25 Fe2 125.89(15)
C17 N25 Fe2 114.98(14)
N28 N18 Fe2 176.41(18)
N18 N28 Si28 111.62(15)
N18 N28 Si18 119.05(15)
Si28 N28 Si18 129.34(12)
C25 C15 H15A 109.5
C25 C15 H15B 109.5
H15A C15 H15B 109.5
C25 C15 H15C 109.5
H15A C15 H15C 109.5
H15B C15 H15C 109.5
N15 C25 C35 122.9(2)
N15 C25 C15 120.2(2)
C35 C25 C15 116.9(2)
C25 C35 C45 127.4(2)
C25 C35 H35 116.3
C45 C35 H35 116.3
N25 C45 C35 122.5(2)
N25 C45 C55 120.6(2)
C35 C45 C55 117.0(2)
C45 C55 H55A 109.5
C45 C55 H55B 109.5
H55A C55 H55B 109.5
C45 C55 H55C 109.5
H55A C55 H55C 109.5
H55B C55 H55C 109.5
C26 C16 C66 120.6(2)
C26 C16 N15 120.2(2)
C66 C16 N15 119.1(2)
C36 C26 C16 118.4(2)
C36 C26 C76 119.8(2)
C16 C26 C76 121.7(2)
C46 C36 C26 121.5(2)
C46 C36 H36 119.3
C26 C36 H36 119.3
C36 C46 C56 119.5(2)
C36 C46 H46 120.2
C56 C46 H46 120.2
C66 C56 C46 121.2(2)
C66 C56 H56 119.4
C46 C56 H56 119.4
C56 C66 C16 118.7(2)
C56 C66 C106 119.8(2)
C16 C66 C106 121.4(2)
C26 C76 C96 112.9(2)
C26 C76 C86 109.8(2)
C96 C76 C86 110.7(2)
C26 C76 H76 107.7
C96 C76 H76 107.7
C86 C76 H76 107.7
C76 C86 H86A 109.5
C76 C86 H86B 109.5
H86A C86 H86B 109.5
C76 C86 H86C 109.5
H86A C86 H86C 109.5
H86B C86 H86C 109.5
C76 C96 H96A 109.5
C76 C96 H96B 109.5
H96A C96 H96B 109.5
C76 C96 H96C 109.5
H96A C96 H96C 109.5
H96B C96 H96C 109.5
C66 C106 C126 110.9(2)
C66 C106 C116 112.7(2)
C126 C106 C116 111.7(2)
C66 C106 H106 107.1
C126 C106 H106 107.1
C116 C106 H106 107.1
C106 C116 H11J 109.5
C106 C116 H11K 109.5
H11J C116 H11K 109.5
C106 C116 H11L 109.5
H11J C116 H11L 109.5
H11K C116 H11L 109.5
C106 C126 H12G 109.5
C106 C126 H12H 109.5
H12G C126 H12H 109.5
C106 C126 H12I 109.5
H12G C126 H12I 109.5
H12H C126 H12I 109.5
C67 C17 C27 120.5(2)
C67 C17 N25 119.2(2)
C27 C17 N25 120.3(2)
C37 C27 C17 118.5(2)
C37 C27 C77 118.7(2)
C17 C27 C77 122.8(2)
C47 C37 C27 121.3(2)
C47 C37 H37 119.3
C27 C37 H37 119.3
C57 C47 C37 119.7(2)
C57 C47 H47 120.1
C37 C47 H47 120.1
C47 C57 C67 121.4(2)
C47 C57 H57 119.3
C67 C57 H57 119.3
C57 C67 C17 118.4(2)
C57 C67 C107 119.5(2)
C17 C67 C107 122.1(2)
C27 C77 C87 112.4(2)
C27 C77 C97 110.9(2)
C87 C77 C97 110.2(2)
C27 C77 H77 107.7
C87 C77 H77 107.7
C97 C77 H77 107.7
C77 C87 H87A 109.5
C77 C87 H87B 109.5
H87A C87 H87B 109.5
C77 C87 H87C 109.5
H87A C87 H87C 109.5
H87B C87 H87C 109.5
C77 C97 H97A 109.5
C77 C97 H97B 109.5
H97A C97 H97B 109.5
C77 C97 H97C 109.5
H97A C97 H97C 109.5
H97B C97 H97C 109.5
C67 C107 C117 111.7(2)
C67 C107 C127 110.9(2)
C117 C107 C127 110.2(2)
C67 C107 H107 108.0
C117 C107 H107 108.0
C127 C107 H107 108.0
C107 C117 H11M 109.5
C107 C117 H11N 109.5
H11M C117 H11N 109.5
C107 C117 H11O 109.5
H11M C117 H11O 109.5
H11N C117 H11O 109.5
C107 C127 H12J 109.5
C107 C127 H12K 109.5
H12J C127 H12K 109.5
C107 C127 H12L 109.5
H12J C127 H12L 109.5
H12K C127 H12L 109.5
N28 Si18 C48 108.35(11)
N28 Si18 C68 109.85(11)
C48 Si18 C68 109.04(12)
N28 Si18 C58 107.47(10)
C48 Si18 C58 110.72(12)
C68 Si18 C58 111.37(12)
Si28 C18 H18A 109.5
Si28 C18 H18B 109.5
H18A C18 H18B 109.5
Si28 C18 H18C 109.5
H18A C18 H18C 109.5
H18B C18 H18C 109.5
Si28 C28 H28A 109.5
Si28 C28 H28B 109.5
H28A C28 H28B 109.5
Si28 C28 H28C 109.5
H28A C28 H28C 109.5
H28B C28 H28C 109.5
Si28 C38 H38A 109.5
Si28 C38 H38B 109.5
H38A C38 H38B 109.5
Si28 C38 H38C 109.5
H38A C38 H38C 109.5
H38B C38 H38C 109.5
N28 Si28 C18 108.06(12)
N28 Si28 C28 108.89(12)
C18 Si28 C28 112.24(14)
N28 Si28 C38 109.15(11)
C18 Si28 C38 112.09(14)
C28 Si28 C38 106.35(14)
Si18 C48 H48A 109.5
Si18 C48 H48B 109.5
H48A C48 H48B 109.5
Si18 C48 H48C 109.5
H48A C48 H48C 109.5
H48B C48 H48C 109.5
Si18 C58 H58A 109.5
Si18 C58 H58B 109.5
H58A C58 H58B 109.5
Si18 C58 H58C 109.5
H58A C58 H58C 109.5
H58B C58 H58C 109.5
Si18 C68 H68A 109.5
Si18 C68 H68B 109.5
H68A C68 H68B 109.5
Si18 C68 H68C 109.5
H68A C68 H68C 109.5
H68B C68 H68C 109.5

loop_
_geom_bond_atom_site_label_1
_geom_bond_atom_site_label_2
_geom_bond_distance
Fe1 N14 1.671(2)
Fe1 N21 1.9456(19)
Fe1 N11 1.9495(19)
N11 C21 1.334(3)
N11 C12 1.439(3)
N21 C41 1.339(3)
N21 C13 1.441(3)
N14 N24 1.348(3)
N24 Si24 1.771(2)
N24 Si14 1.776(2)
C11 C21 1.509(3)
C11 H11A 0.9800
C11 H11B 0.9800
C11 H11C 0.9800
C21 C31 1.408(3)
C31 C41 1.404(3)
C31 H31 0.9500
C41 C51 1.510(3)
C51 H51A 0.9800
C51 H51B 0.9800
C51 H51C 0.9800
C12 C62 1.408(3)
C12 C22 1.410(3)
C22 C32 1.387(3)
C22 C72 1.528(3)
C32 C42 1.389(3)
C32 H32 0.9500
C42 C52 1.378(4)
C42 H42 0.9500
C52 C62 1.391(3)
C52 H52 0.9500
C62 C102 1.515(3)
C72 C82 1.524(3)
C72 C92 1.526(3)
C72 H72 1.0000
C82 H82A 0.9800
C82 H82B 0.9800
C82 H82C 0.9800
C92 H92A 0.9800
C92 H92B 0.9800
C92 H92C 0.9800
C102 C122 1.517(4)
C102 C112 1.524(4)
C102 H102 1.0000
C112 H11D 0.9800
C112 H11E 0.9800
C112 H11F 0.9800
C122 H12A 0.9800
C122 H12B 0.9800
C122 H12C 0.9800
C13 C23 1.401(3)
C13 C63 1.411(3)
C23 C33 1.396(3)
C23 C73 1.521(3)
C33 C43 1.378(4)
C33 H33 0.9500
C43 C53 1.374(4)
C43 H43 0.9500
C53 C63 1.396(3)
C53 H53 0.9500
C63 C103 1.512(3)
C73 C83 1.526(4)
C73 C93 1.529(4)
C73 H73 1.0000
C83 H83A 0.9800
C83 H83B 0.9800
C83 H83C 0.9800
C93 H93A 0.9800
C93 H93B 0.9800
C93 H93C 0.9800
C103 C113 1.528(4)
C103 C123 1.529(3)
C103 H103 1.0000
C113 H11G 0.9800
C113 H11H 0.9800
C113 H11I 0.9800
C123 H12D 0.9800
C123 H12E 0.9800
C123 H12F 0.9800
Si14 C34 1.848(3)
Si14 C24 1.862(3)
Si14 C14 1.862(3)
C14 H14A 0.9800
C14 H14B 0.9800
C14 H14C 0.9800
C24 H24A 0.9800
C24 H24B 0.9800
C24 H24C 0.9800
C34 H34A 0.9800
C34 H34B 0.9800
C34 H34C 0.9800
Si24 C64 1.851(3)
Si24 C54 1.855(3)
Si24 C44 1.859(3)
C44 H44A 0.9800
C44 H44B 0.9800
C44 H44C 0.9800
C54 H54A 0.9800
C54 H54B 0.9800
C54 H54C 0.9800
C64 H64A 0.9800
C64 H64B 0.9800
C64 H64C 0.9800
Fe2 N18 1.638(2)
Fe2 N15 1.9147(18)
Fe2 N25 1.9316(19)
N15 C25 1.337(3)
N15 C16 1.445(3)
N25 C45 1.335(3)
N25 C17 1.442(3)
N18 N28 1.349(3)
N28 Si28 1.776(2)
N28 Si18 1.782(2)
C15 C25 1.511(3)
C15 H15A 0.9800
C15 H15B 0.9800
C15 H15C 0.9800
C25 C35 1.398(3)
C35 C45 1.407(3)
C35 H35 0.9500
C45 C55 1.510(3)
C55 H55A 0.9800
C55 H55B 0.9800
C55 H55C 0.9800
C16 C26 1.403(3)
C16 C66 1.412(3)
C26 C36 1.396(3)
C26 C76 1.520(3)
C36 C46 1.378(3)
C36 H36 0.9500
C46 C56 1.388(3)
C46 H46 0.9500
C56 C66 1.386(3)
C56 H56 0.9500
C66 C106 1.527(3)
C76 C96 1.523(4)
C76 C86 1.528(3)
C76 H76 1.0000
C86 H86A 0.9800
C86 H86B 0.9800
C86 H86C 0.9800
C96 H96A 0.9800
C96 H96B 0.9800
C96 H96C 0.9800
C106 C126 1.527(3)
C106 C116 1.529(3)
C106 H106 1.0000
C116 H11J 0.9800
C116 H11K 0.9800
C116 H11L 0.9800
C126 H12G 0.9800
C126 H12H 0.9800
C126 H12I 0.9800
C17 C67 1.402(3)
C17 C27 1.412(3)
C27 C37 1.395(3)
C27 C77 1.515(3)
C37 C47 1.377(4)
C37 H37 0.9500
C47 C57 1.376(4)
C47 H47 0.9500
C57 C67 1.401(3)
C57 H57 0.9500
C67 C107 1.520(4)
C77 C87 1.531(3)
C77 C97 1.532(4)
C77 H77 1.0000
C87 H87A 0.9800
C87 H87B 0.9800
C87 H87C 0.9800
C97 H97A 0.9800
C97 H97B 0.9800
C97 H97C 0.9800
C107 C117 1.529(4)
C107 C127 1.529(3)
C107 H107 1.0000
C117 H11M 0.9800
C117 H11N 0.9800
C117 H11O 0.9800
C127 H12J 0.9800
C127 H12K 0.9800
C127 H12L 0.9800
Si18 C48 1.847(3)
Si18 C68 1.863(3)
Si18 C58 1.865(3)
C18 Si28 1.853(3)
C18 H18A 0.9800
C18 H18B 0.9800
C18 H18C 0.9800
C28 Si28 1.854(3)
C28 H28A 0.9800
C28 H28B 0.9800
C28 H28C 0.9800
C38 Si28 1.855(3)
C38 H38A 0.9800
C38 H38B 0.9800
C38 H38C 0.9800
C48 H48A 0.9800
C48 H48B 0.9800
C48 H48C 0.9800
C58 H58A 0.9800
C58 H58B 0.9800
C58 H58C 0.9800
C68 H68A 0.9800
C68 H68B 0.9800
C68 H68C 0.9800

loop_
_geom_torsion_atom_site_label_1
_geom_torsion_atom_site_label_2
_geom_torsion_atom_site_label_3
_geom_torsion_atom_site_label_4
_geom_torsion
C12 N11 C21 C31 165.3(2)
Fe1 N11 C21 C31 -6.3(3)
C12 N11 C21 C11 -12.6(3)
Fe1 N11 C21 C11 175.82(17)
N11 C21 C31 C41 -3.7(4)
C11 C21 C31 C41 174.2(2)
C13 N21 C41 C31 -178.7(2)
Fe1 N21 C41 C31 -3.4(3)
C13 N21 C41 C51 0.5(3)
Fe1 N21 C41 C51 175.75(16)
C21 C31 C41 N21 9.1(4)
C21 C31 C41 C51 -170.1(2)
C21 N11 C12 C62 112.7(3)
Fe1 N11 C12 C62 -75.0(2)
C21 N11 C12 C22 -72.8(3)
Fe1 N11 C12 C22 99.5(2)
C62 C12 C22 C32 1.4(3)
N11 C12 C22 C32 -173.1(2)
C62 C12 C22 C72 178.3(2)
N11 C12 C22 C72 3.8(3)
C12 C22 C32 C42 -0.2(3)
C72 C22 C32 C42 -177.2(2)
C22 C32 C42 C52 -0.7(4)
C32 C42 C52 C62 0.4(4)
C42 C52 C62 C12 0.8(4)
C42 C52 C62 C102 -177.5(2)
C22 C12 C62 C52 -1.7(3)
N11 C12 C62 C52 172.8(2)
C22 C12 C62 C102 176.6(2)
N11 C12 C62 C102 -9.0(3)
C32 C22 C72 C82 80.2(3)
C12 C22 C72 C82 -96.7(3)
C32 C22 C72 C92 -45.3(3)
C12 C22 C72 C92 137.8(2)
C52 C62 C102 C122 89.0(3)
C12 C62 C102 C122 -89.2(3)
C52 C62 C102 C112 -34.9(3)
C12 C62 C102 C112 146.9(2)
C41 N21 C13 C23 101.7(3)
Fe1 N21 C13 C23 -74.0(2)
C41 N21 C13 C63 -83.5(3)
Fe1 N21 C13 C63 100.8(2)
C63 C13 C23 C33 -0.7(3)
N21 C13 C23 C33 174.2(2)
C63 C13 C23 C73 178.9(2)
N21 C13 C23 C73 -6.3(3)
C13 C23 C33 C43 -0.6(4)
C73 C23 C33 C43 179.8(2)
C23 C33 C43 C53 0.9(4)
C33 C43 C53 C63 0.1(4)
C43 C53 C63 C13 -1.4(4)
C43 C53 C63 C103 179.9(2)
C23 C13 C63 C53 1.7(3)
N21 C13 C63 C53 -173.1(2)
C23 C13 C63 C103 -179.7(2)
N21 C13 C63 C103 5.6(3)
C33 C23 C73 C83 -60.9(3)
C13 C23 C73 C83 119.5(2)
C33 C23 C73 C93 62.5(3)
C13 C23 C73 C93 -117.1(3)
C53 C63 C103 C113 71.7(3)
C13 C63 C103 C113 -107.0(3)
C53 C63 C103 C123 -52.2(3)
C13 C63 C103 C123 129.1(2)
N14 N24 Si14 C34 -10.8(2)
Si24 N24 Si14 C34 165.28(17)
N14 N24 Si14 C24 -131.67(19)
Si24 N24 Si14 C24 44.4(2)
N14 N24 Si14 C14 107.3(2)
Si24 N24 Si14 C14 -76.63(19)
N14 N24 Si24 C64 -55.2(2)
Si14 N24 Si24 C64 128.50(17)
N14 N24 Si24 C54 67.33(19)
Si14 N24 Si24 C54 -108.95(18)
N14 N24 Si24 C44 -172.34(18)
Si14 N24 Si24 C44 11.4(2)
C16 N15 C25 C35 -167.4(2)
Fe2 N15 C25 C35 9.0(3)
C16 N15 C25 C15 11.2(3)
Fe2 N15 C25 C15 -172.47(17)
N15 C25 C35 C45 0.9(4)
C15 C25 C35 C45 -177.7(2)
C17 N25 C45 C35 179.5(2)
Fe2 N25 C45 C35 6.2(3)
C17 N25 C45 C55 0.9(3)
Fe2 N25 C45 C55 -172.44(17)
C25 C35 C45 N25 -9.0(4)
C25 C35 C45 C55 169.7(2)
C25 N15 C16 C26 -108.8(2)
Fe2 N15 C16 C26 74.5(2)
C25 N15 C16 C66 75.5(3)
Fe2 N15 C16 C66 -101.3(2)
C66 C16 C26 C36 3.4(3)
N15 C16 C26 C36 -172.3(2)
C66 C16 C26 C76 -174.3(2)
N15 C16 C26 C76 10.0(3)
C16 C26 C36 C46 -1.7(3)
C76 C26 C36 C46 176.1(2)
C26 C36 C46 C56 -0.7(4)
C36 C46 C56 C66 1.5(4)
C46 C56 C66 C16 0.2(3)
C46 C56 C66 C106 178.3(2)
C26 C16 C66 C56 -2.7(3)
N15 C16 C66 C56 173.0(2)
C26 C16 C66 C106 179.2(2)
N15 C16 C66 C106 -5.1(3)
C36 C26 C76 C96 51.1(3)
C16 C26 C76 C96 -131.2(2)
C36 C26 C76 C86 -72.9(3)
C16 C26 C76 C86 104.8(3)
C56 C66 C106 C126 -82.4(3)
C16 C66 C106 C126 95.6(3)
C56 C66 C106 C116 43.5(3)
C16 C66 C106 C116 -138.4(2)
C45 N25 C17 C67 -101.1(3)
Fe2 N25 C17 C67 72.9(2)
C45 N25 C17 C27 82.3(3)
Fe2 N25 C17 C27 -103.6(2)
C67 C17 C27 C37 -3.2(3)
N25 C17 C27 C37 173.3(2)
C67 C17 C27 C77 177.0(2)
N25 C17 C27 C77 -6.5(3)
C17 C27 C37 C47 2.2(4)
C77 C27 C37 C47 -178.0(2)
C27 C37 C47 C57 0.3(4)
C37 C47 C57 C67 -1.9(4)
C47 C57 C67 C17 0.9(4)
C47 C57 C67 C107 -179.8(2)
C27 C17 C67 C57 1.6(3)
N25 C17 C67 C57 -174.9(2)
C27 C17 C67 C107 -177.6(2)
N25 C17 C67 C107 5.9(3)
C37 C27 C77 C87 52.1(3)
C17 C27 C77 C87 -128.1(2)
C37 C27 C77 C97 -71.7(3)
C17 C27 C77 C97 108.1(3)
C57 C67 C107 C117 -60.9(3)
C17 C67 C107 C117 118.3(3)
C57 C67 C107 C127 62.4(3)
C17 C67 C107 C127 -118.4(3)
N18 N28 Si18 C48 15.9(2)
Si28 N28 Si18 C48 -163.79(15)
N18 N28 Si18 C68 -103.16(19)
Si28 N28 Si18 C68 77.19(17)
N18 N28 Si18 C58 135.53(17)
Si28 N28 Si18 C58 -44.12(18)
N18 N28 Si28 C18 -66.86(19)
Si18 N28 Si28 C18 112.81(17)
N18 N28 Si28 C28 55.30(19)
Si18 N28 Si28 C28 -125.03(17)
N18 N28 Si28 C38 171.01(16)
Si18 N28 Si28 C38 -9.32(19)
